data_4035790
loop_
_publ_author_name
'Zheng, Nan'
'Song, Wangze'
'Zhang, Tiexin'
'Li, Ming'
'Zheng, Yubin'
'Chen, Lingyue'

_publ_section_title
;
 Rhodium-Catalyzed Highly Regioselective and Stereoselective
 Intermolecular Hydrosilylation of Internal Ynamides under Mild
 Conditions.
;
_journal_issue 11
_journal_name_full 'The Journal of organic chemistry'
_journal_page_first 6210
_journal_page_last 6216
_journal_paper_doi 10.1021/acs.joc.8b00695
_journal_volume 83
_journal_year 2018
_chemical_absolute_configuration ad
_chemical_formula_sum 'C24 H31 N O2 Si'
_chemical_formula_weight 393.59
_space_group_crystal_system monoclinic
_space_group_IT_number 4
_space_group_name_Hall 'P 2yb'
_space_group_name_H-M_alt 'P 1 21 1'
_atom_sites_solution_hydrogens geom
_audit_creation_method SHELXL-2017/1
_cell_angle_alpha 90
_cell_angle_beta 95.223(3)
_cell_angle_gamma 90
_cell_formula_units_Z 2
_cell_length_a 8.1721(3)
_cell_length_b 10.6004(5)
_cell_length_c 13.6501(5)
_cell_measurement_reflns_used 2794
_cell_measurement_temperature 296(2)
_cell_measurement_theta_max 24.11
_cell_measurement_theta_min 2.5
_cell_volume 1177.56(8)
_computing_cell_refinement 'Bruker SMART'
_computing_data_collection 'Bruker SMART'
_computing_data_reduction 'Bruker SAINT'
_computing_molecular_graphics 'SHELXL-2017/1 (Sheldrick, 2017)'
_computing_publication_material 'SHELXL-2017/1 (Sheldrick, 2017)'
_computing_structure_refinement 'SHELXL-2017/1 (Sheldrick, 2017)'
_computing_structure_solution 'SHELXL-2017/1 (Sheldrick, 2017)'
_diffrn_ambient_temperature 296(2)
_diffrn_measured_fraction_theta_full 0.999
_diffrn_measured_fraction_theta_max 0.999
_diffrn_measurement_device_type 'CCD area detector'
_diffrn_measurement_method 'phi and omega scans'
_diffrn_radiation_type MoK\a
_diffrn_radiation_wavelength 0.71073
_diffrn_reflns_av_R_equivalents 0.0210
_diffrn_reflns_av_unetI/netI 0.0313
_diffrn_reflns_Laue_measured_fraction_full 0.999
_diffrn_reflns_Laue_measured_fraction_max 0.999
_diffrn_reflns_limit_h_max 9
_diffrn_reflns_limit_h_min -9
_diffrn_reflns_limit_k_max 12
_diffrn_reflns_limit_k_min -11
_diffrn_reflns_limit_l_max 15
_diffrn_reflns_limit_l_min -16
_diffrn_reflns_number 7090
_diffrn_reflns_point_group_measured_fraction_full 0.926
_diffrn_reflns_point_group_measured_fraction_max 0.926
_diffrn_reflns_theta_full 24.986
_diffrn_reflns_theta_max 24.986
_diffrn_reflns_theta_min 2.436
_diffrn_source 'sealed tube'
_exptl_absorpt_coefficient_mu 0.117
_exptl_absorpt_correction_type none
_exptl_crystal_colour colorless
_exptl_crystal_density_diffrn 1.110
_exptl_crystal_density_meas 0
_exptl_crystal_description block
_exptl_crystal_F_000 424
_exptl_crystal_size_max 0.24
_exptl_crystal_size_mid 0.20
_exptl_crystal_size_min 0.18
_exptl_transmission_factor_max 0.7460
_exptl_transmission_factor_min 0.6549
_refine_diff_density_max 0.136
_refine_diff_density_min -0.124
_refine_diff_density_rms 0.025
_refine_ls_abs_structure_details
; 
 Flack x determined using 1314 quotients [(I+)-(I-)]/[(I+)+(I-)] 
 (Parsons, Flack and Wagner, Acta Cryst. B69 (2013) 249-259). 
;
_refine_ls_abs_structure_Flack 0.02(6)
_refine_ls_extinction_method none
_refine_ls_goodness_of_fit_ref 1.039
_refine_ls_hydrogen_treatment constr
_refine_ls_matrix_type full
_refine_ls_number_parameters 253
_refine_ls_number_reflns 3835
_refine_ls_number_restraints 1
_refine_ls_restrained_S_all 1.039
_refine_ls_R_factor_all 0.0402
_refine_ls_R_factor_gt 0.0346
_refine_ls_shift/su_max 0.000
_refine_ls_shift/su_mean 0.000
_refine_ls_structure_factor_coef Fsqd
_refine_ls_weighting_details 'w=1/[\s^2^(Fo^2^)+(0.0511P)^2^] where P=(Fo^2^+2Fc^2^)/3'
_refine_ls_weighting_scheme calc
_refine_ls_wR_factor_gt 0.0839
_refine_ls_wR_factor_ref 0.0874
_reflns_Friedel_coverage 0.750
_reflns_Friedel_fraction_full 0.843
_reflns_Friedel_fraction_max 0.843
_reflns_number_gt 3433
_reflns_number_total 3835
_reflns_threshold_expression 'I > 2\s(I)'
_cod_data_source_file jo8b00695_si_001.cif
_cod_data_source_block q1
_cod_original_sg_symbol_H-M 'P 21'
_cod_database_code 4035790
_shelx_shelxl_version_number 2017/1
_shelx_space_group_comment
; 
The symmetry employed for this shelxl refinement is uniquely defined 
by the following loop, which should always be used as a source of 
symmetry information in preference to the above space-group names. 
They are only intended as comments. 
;

loop_
_space_group_symop_operation_xyz
'x, y, z'
'-x, y+1/2, -z'

loop_
_atom_site_label
_atom_site_type_symbol
_atom_site_fract_x
_atom_site_fract_y
_atom_site_fract_z
_atom_site_U_iso_or_equiv
_atom_site_adp_type
_atom_site_occupancy
_atom_site_site_symmetry_order
_atom_site_calc_flag
_atom_site_refinement_flags_posn
_atom_site_refinement_flags_adp
Si1 Si 0.94937(9) 0.42932(7) 0.14615(5) 0.0476(2) Uani 1 1 d . .
O1 O 0.9165(3) 0.2362(2) 0.47870(15) 0.0640(6) Uani 1 1 d . .
O2 O 1.0963(2) 0.2636(2) 0.36616(16) 0.0663(6) Uani 1 1 d . .
C1 C 0.3785(3) 0.4334(4) 0.5154(2) 0.0718(9) Uani 1 1 d . .
H1A H 0.351800 0.381099 0.461597 0.086 Uiso 1 1 calc R U
C2 C 0.2775(4) 0.4366(4) 0.5909(3) 0.0820(11) Uani 1 1 d . .
H2A H 0.184267 0.385926 0.587966 0.098 Uiso 1 1 calc R U
C3 C 0.3138(4) 0.5139(4) 0.6701(3) 0.0757(10) Uani 1 1 d . .
H3A H 0.245158 0.516207 0.720784 0.091 Uiso 1 1 calc R U
C4 C 0.4514(4) 0.5877(3) 0.6744(3) 0.0696(9) Uani 1 1 d . .
H4A H 0.475934 0.640687 0.728057 0.084 Uiso 1 1 calc R U
C5 C 0.5539(4) 0.5839(3) 0.5996(3) 0.0621(8) Uani 1 1 d . .
H5A H 0.647869 0.633852 0.603665 0.074 Uiso 1 1 calc R U
C6 C 0.5190(3) 0.5068(3) 0.5184(2) 0.0551(7) Uani 1 1 d . .
C7 C 0.6327(3) 0.4994(4) 0.4376(2) 0.0633(8) Uani 1 1 d . .
H7A H 0.653638 0.583798 0.414296 0.076 Uiso 1 1 calc R U
H7B H 0.579942 0.451663 0.382829 0.076 Uiso 1 1 calc R U
C8 C 0.7952(3) 0.4368(3) 0.47296(18) 0.0476(6) Uani 1 1 d . .
H8A H 0.853876 0.488313 0.524435 0.057 Uiso 1 1 calc R U
C9 C 0.7766(4) 0.3037(3) 0.5097(2) 0.0624(8) Uani 1 1 d . .
H9A H 0.777125 0.302345 0.580742 0.075 Uiso 1 1 calc R U
H9B H 0.674787 0.266547 0.481020 0.075 Uiso 1 1 calc R U
C10 C 0.9830(3) 0.3023(3) 0.4076(2) 0.0491(7) Uani 1 1 d . .
C11 C 0.9718(3) 0.5207(3) 0.3492(2) 0.0487(7) Uani 1 1 d . .
H11A H 0.996849 0.589384 0.390201 0.058 Uiso 1 1 calc R U
C12 C 1.0062(3) 0.5329(2) 0.2569(2) 0.0440(6) Uani 1 1 d . .
C13 C 1.0914(3) 0.6548(3) 0.23561(19) 0.0492(7) Uani 1 1 d . .
C14 C 1.0058(4) 0.7660(3) 0.2221(3) 0.0736(9) Uani 1 1 d . .
H14A H 0.892353 0.765343 0.223902 0.088 Uiso 1 1 calc R U
C15 C 1.0840(5) 0.8791(4) 0.2060(3) 0.0876(12) Uani 1 1 d . .
H15A H 1.023035 0.952891 0.196769 0.105 Uiso 1 1 calc R U
C16 C 1.2501(6) 0.8821(4) 0.2036(2) 0.0798(11) Uani 1 1 d . .
H16A H 1.303233 0.957692 0.192796 0.096 Uiso 1 1 calc R U
C17 C 1.3372(4) 0.7739(4) 0.2172(3) 0.0854(12) Uani 1 1 d . .
H17A H 1.450838 0.775739 0.216220 0.102 Uiso 1 1 calc R U
C18 C 1.2593(4) 0.6600(3) 0.2326(3) 0.0714(9) Uani 1 1 d . .
H18A H 1.321139 0.586560 0.241039 0.086 Uiso 1 1 calc R U
C19 C 0.6527(5) 0.5677(5) 0.0914(4) 0.1159(17) Uani 1 1 d . .
H19A H 0.594321 0.620199 0.042726 0.174 Uiso 1 1 calc R U
H19B H 0.590520 0.492289 0.100119 0.174 Uiso 1 1 calc R U
H19C H 0.667987 0.612529 0.152691 0.174 Uiso 1 1 calc R U
C20 C 0.8196(4) 0.5328(4) 0.0578(2) 0.0718(9) Uani 1 1 d . .
H20A H 0.879825 0.609822 0.047448 0.086 Uiso 1 1 calc R U
H20B H 0.802474 0.489762 -0.005045 0.086 Uiso 1 1 calc R U
C21 C 1.2596(5) 0.3015(4) 0.1470(3) 0.0945(13) Uani 1 1 d . .
H21A H 1.352078 0.284885 0.110380 0.142 Uiso 1 1 calc R U
H21B H 1.296345 0.342724 0.207683 0.142 Uiso 1 1 calc R U
H21C H 1.206839 0.223413 0.160884 0.142 Uiso 1 1 calc R U
C22 C 1.1397(4) 0.3853(3) 0.0877(2) 0.0682(9) Uani 1 1 d . .
H22A H 1.107033 0.343329 0.025834 0.082 Uiso 1 1 calc R U
H22B H 1.196271 0.462284 0.072493 0.082 Uiso 1 1 calc R U
C23 C 0.7652(5) 0.2124(4) 0.0801(3) 0.0889(12) Uani 1 1 d . .
H23A H 0.704443 0.140060 0.098595 0.133 Uiso 1 1 calc R U
H23B H 0.694975 0.265888 0.037999 0.133 Uiso 1 1 calc R U
H23C H 0.856585 0.185416 0.045884 0.133 Uiso 1 1 calc R U
C24 C 0.8286(4) 0.2857(3) 0.1726(2) 0.0629(8) Uani 1 1 d . .
H24A H 0.897151 0.230344 0.215449 0.075 Uiso 1 1 calc R U
H24B H 0.735652 0.310760 0.207570 0.075 Uiso 1 1 calc R U
N1 N 0.9007(2) 0.4142(2) 0.39318(14) 0.0455(5) Uani 1 1 d . .

loop_
_atom_site_aniso_label
_atom_site_aniso_U_11
_atom_site_aniso_U_22
_atom_site_aniso_U_33
_atom_site_aniso_U_23
_atom_site_aniso_U_13
_atom_site_aniso_U_12
Si1 0.0558(4) 0.0474(4) 0.0399(4) -0.0039(4) 0.0057(3) -0.0037(4)
O1 0.0771(13) 0.0574(13) 0.0575(13) 0.0193(10) 0.0061(11) 0.0097(11)
O2 0.0627(12) 0.0708(15) 0.0654(13) -0.0038(11) 0.0051(11) 0.0164(12)
C1 0.0539(16) 0.085(2) 0.076(2) -0.019(2) -0.0005(15) -0.001(2)
C2 0.0503(16) 0.096(3) 0.100(3) -0.015(3) 0.0128(17) -0.012(2)
C3 0.0564(17) 0.095(3) 0.078(2) -0.005(2) 0.0193(17) 0.0090(19)
C4 0.0659(19) 0.073(2) 0.070(2) -0.0180(18) 0.0069(17) 0.0092(17)
C5 0.0520(16) 0.0566(19) 0.077(2) -0.0022(16) 0.0030(16) 0.0008(14)
C6 0.0469(14) 0.0572(18) 0.0605(19) 0.0047(15) 0.0015(13) 0.0070(14)
C7 0.0632(17) 0.073(2) 0.0533(17) 0.0120(16) 0.0058(15) 0.0109(17)
C8 0.0511(13) 0.0552(17) 0.0368(13) 0.0022(14) 0.0056(11) -0.0022(14)
C9 0.0699(18) 0.066(2) 0.0522(17) 0.0159(15) 0.0121(15) -0.0009(16)
C10 0.0546(15) 0.0468(18) 0.0438(15) -0.0012(13) -0.0062(13) 0.0020(14)
C11 0.0587(16) 0.0408(16) 0.0469(16) -0.0051(12) 0.0057(13) -0.0057(13)
C12 0.0466(13) 0.0409(16) 0.0453(15) -0.0030(12) 0.0087(12) -0.0011(11)
C13 0.0629(16) 0.0445(17) 0.0416(15) -0.0056(13) 0.0123(13) -0.0071(14)
C14 0.074(2) 0.055(2) 0.092(3) 0.0103(18) 0.0136(19) -0.0021(18)
C15 0.105(3) 0.054(2) 0.103(3) 0.015(2) 0.004(2) -0.011(2)
C16 0.116(3) 0.064(3) 0.060(2) -0.0013(17) 0.015(2) -0.037(2)
C17 0.080(2) 0.089(3) 0.091(3) -0.018(2) 0.027(2) -0.034(2)
C18 0.0654(18) 0.063(2) 0.088(2) -0.0118(19) 0.0180(17) -0.0119(18)
C19 0.082(2) 0.124(4) 0.138(4) 0.023(3) -0.011(3) 0.032(3)
C20 0.088(2) 0.070(2) 0.0557(19) 0.0071(17) -0.0044(17) 0.0010(18)
C21 0.084(2) 0.097(3) 0.105(3) -0.003(3) 0.024(2) 0.023(2)
C22 0.077(2) 0.066(2) 0.064(2) -0.0164(16) 0.0169(17) -0.0023(16)
C23 0.111(3) 0.084(3) 0.069(2) -0.017(2) -0.001(2) -0.040(2)
C24 0.0761(19) 0.060(2) 0.0510(17) -0.0045(15) -0.0009(15) -0.0162(16)
N1 0.0536(11) 0.0438(13) 0.0394(11) 0.0014(10) 0.0059(9) -0.0031(12)

loop_
_atom_type_symbol
_atom_type_description
_atom_type_scat_dispersion_real
_atom_type_scat_dispersion_imag
_atom_type_scat_source
C C 0.0033 0.0016 'International Tables Vol C Tables 4.2.6.8 and 6.1.1.4'
H H 0.0000 0.0000 'International Tables Vol C Tables 4.2.6.8 and 6.1.1.4'
N N 0.0061 0.0033 'International Tables Vol C Tables 4.2.6.8 and 6.1.1.4'
O O 0.0106 0.0060 'International Tables Vol C Tables 4.2.6.8 and 6.1.1.4'
Si Si 0.0817 0.0704 'International Tables Vol C Tables 4.2.6.8 and 6.1.1.4'

loop_
_geom_angle_atom_site_label_1
_geom_angle_atom_site_label_2
_geom_angle_atom_site_label_3
_geom_angle
C24 Si1 C22 110.71(16)
C24 Si1 C20 108.78(16)
C22 Si1 C20 108.27(15)
C24 Si1 C12 114.48(12)
C22 Si1 C12 109.41(13)
C20 Si1 C12 104.87(15)
C10 O1 C9 109.5(2)
C2 C1 C6 121.0(3)
C3 C2 C1 120.3(3)
C4 C3 C2 119.7(3)
C3 C4 C5 120.3(3)
C4 C5 C6 121.0(3)
C1 C6 C5 117.7(3)
C1 C6 C7 120.9(3)
C5 C6 C7 121.3(3)
C6 C7 C8 111.6(2)
N1 C8 C9 100.2(2)
N1 C8 C7 112.9(2)
C9 C8 C7 113.6(3)
O1 C9 C8 105.0(2)
O2 C10 O1 122.6(3)
O2 C10 N1 128.2(3)
O1 C10 N1 109.2(2)
C12 C11 N1 127.5(3)
C11 C12 C13 114.2(2)
C11 C12 Si1 130.3(2)
C13 C12 Si1 115.33(17)
C14 C13 C18 117.2(3)
C14 C13 C12 121.5(2)
C18 C13 C12 121.2(3)
C13 C14 C15 121.8(3)
C16 C15 C14 119.9(4)
C17 C16 C15 119.4(3)
C16 C17 C18 120.9(3)
C13 C18 C17 120.8(4)
C19 C20 Si1 114.5(3)
C21 C22 Si1 116.4(2)
C23 C24 Si1 113.5(2)
C10 N1 C11 122.2(2)
C10 N1 C8 110.4(2)
C11 N1 C8 118.2(2)

loop_
_geom_bond_atom_site_label_1
_geom_bond_atom_site_label_2
_geom_bond_distance
Si1 C24 1.867(3)
Si1 C22 1.871(3)
Si1 C20 1.884(3)
Si1 C12 1.891(3)
O1 C10 1.351(3)
O1 C9 1.444(4)
O2 C10 1.201(3)
C1 C2 1.378(5)
C1 C6 1.385(5)
C2 C3 1.367(5)
C3 C4 1.366(5)
C4 C5 1.380(4)
C5 C6 1.386(5)
C6 C7 1.508(4)
C7 C8 1.523(4)
C8 N1 1.469(3)
C8 C9 1.510(4)
C10 N1 1.369(4)
C11 C12 1.323(4)
C11 N1 1.426(3)
C12 C13 1.508(4)
C13 C14 1.375(5)
C13 C18 1.378(4)
C14 C15 1.385(5)
C15 C16 1.361(6)
C16 C17 1.354(6)
C17 C18 1.389(5)
C19 C20 1.524(5)
C21 C22 1.503(5)
C23 C24 1.531(4)
